data_4329579
loop_
_publ_author_name
'Scott R. Daly'
'Do Young Kim'
'Gregory S. Girolami'

_publ_contact_author_address
;Department of Chemistry, Box 4-6
University of Illinois at Urbana-Champaign
600 South Mathews
Urbana, IL 61801
;
_publ_contact_author_email girolami@scs.illinois.edu
_publ_contact_author_fax '(217) 333-2685'
_publ_contact_author_name 'Gregory S. Girolami'
_publ_contact_author_phone '(217) 333-2729'
_publ_section_title
;
 Lanthanide N,N-Dimethylaminodiboranates as a New Class of Highly Volatile
 Chemical Vapor Deposition Precursors
;
_journal_name_full 'Inorganic Chemistry'
_journal_page_first 7050
_journal_page_last 7065
_journal_paper_doi 10.1021/ic201852j
_journal_volume 51
_journal_year 2012
_chemical_formula_sum 'C10 H44 B6 N3 Nd O'
_chemical_formula_weight 431.58
_chemical_name_systematic
; 
 ? 
;
_space_group_IT_number 29
_symmetry_cell_setting orthorhombic
_symmetry_space_group_name_Hall 'P 2c -2ac'
_symmetry_space_group_name_H-M 'P c a 21'
_atom_sites_solution_hydrogens geom
_atom_sites_solution_primary direct
_atom_sites_solution_secondary difmap
_audit_creation_method SHELXL-97
_cell_angle_alpha 90.00
_cell_angle_beta 90.00
_cell_angle_gamma 90.00
_cell_formula_units_Z 8
_cell_length_a 22.0316(7)
_cell_length_b 10.4494(3)
_cell_length_c 20.6503(6)
_cell_measurement_reflns_used 19703
_cell_measurement_temperature 193(2)
_cell_measurement_theta_max 34.66
_cell_measurement_theta_min 1.95
_cell_volume 4754.1(2)
_computing_cell_refinement 'Bruker APEX'
_computing_data_collection 'Bruker APEX'
_computing_data_reduction 'Bruker SAINT'
_computing_molecular_graphics 'Bruker SHELXTL'
_computing_publication_material 'Bruker SHELXTL'
_computing_structure_refinement 'SHELXL-97 (Sheldrick, 1997)'
_computing_structure_solution 'SHELXS-97 (Sheldrick, 1990)'
_diffrn_ambient_temperature 193(2)
_diffrn_detector_area_resol_mean 8.33
_diffrn_measured_fraction_theta_full 0.983
_diffrn_measured_fraction_theta_max 0.983
_diffrn_measurement_device_type 'CCD area detector'
_diffrn_measurement_method 'psi and omega scans'
_diffrn_radiation_monochromator graphite
_diffrn_radiation_source 'fine-focus sealed tube'
_diffrn_radiation_type MoK\a
_diffrn_radiation_wavelength 0.71073
_diffrn_reflns_av_R_equivalents 0.0457
_diffrn_reflns_av_sigmaI/netI 0.0427
_diffrn_reflns_limit_h_max 35
_diffrn_reflns_limit_h_min -32
_diffrn_reflns_limit_k_max 16
_diffrn_reflns_limit_k_min -16
_diffrn_reflns_limit_l_max 32
_diffrn_reflns_limit_l_min -32
_diffrn_reflns_number 98151
_diffrn_reflns_theta_full 34.66
_diffrn_reflns_theta_max 34.66
_diffrn_reflns_theta_min 1.95
_exptl_absorpt_coefficient_mu 2.183
_exptl_absorpt_correction_T_max 0.66318
_exptl_absorpt_correction_T_min 0.47678
_exptl_absorpt_correction_type integration
_exptl_absorpt_process_details SHELXTL/XPREP
_exptl_crystal_colour purple
_exptl_crystal_density_diffrn 1.206
_exptl_crystal_description prism
_exptl_crystal_F_000 1784
_exptl_crystal_size_max 0.450
_exptl_crystal_size_mid 0.330
_exptl_crystal_size_min 0.210
_refine_diff_density_max 1.030
_refine_diff_density_min -0.760
_refine_diff_density_rms 0.072
_refine_ls_abs_structure_details 'Flack H D (1983), Acta Cryst. A39, 876-881'
_refine_ls_abs_structure_Flack 0.283(7)
_refine_ls_extinction_method none
_refine_ls_goodness_of_fit_ref 0.920
_refine_ls_hydrogen_treatment constr
_refine_ls_matrix_type full
_refine_ls_number_parameters 402
_refine_ls_number_reflns 19703
_refine_ls_number_restraints 13
_refine_ls_restrained_S_all 0.921
_refine_ls_R_factor_all 0.0446
_refine_ls_R_factor_gt 0.0272
_refine_ls_shift/su_max 0.004
_refine_ls_shift/su_mean 0.000
_refine_ls_structure_factor_coef Fsqd
_refine_ls_weighting_details 'calc w=1/[\s^2^(Fo^2^)+(0.0229P)^2^+0.0000P] where P=(Fo^2^+2Fc^2^)/3'
_refine_ls_weighting_scheme calc
_refine_ls_wR_factor_gt 0.0495
_refine_ls_wR_factor_ref 0.0525
_reflns_number_gt 15026
_reflns_number_total 19703
_reflns_threshold_expression >2sigma(I)
_cod_data_source_file ic201852j_si_002_03.cif
_cod_data_source_block fa50z_face
_cod_database_code 4329579

loop_
_symmetry_equiv_pos_as_xyz
'x, y, z'
'-x, -y, z+1/2'
'x+1/2, -y, z'
'-x+1/2, y, z+1/2'

loop_
_atom_site_label
_atom_site_type_symbol
_atom_site_fract_x
_atom_site_fract_y
_atom_site_fract_z
_atom_site_U_iso_or_equiv
_atom_site_adp_type
_atom_site_occupancy
_atom_site_symmetry_multiplicity
_atom_site_calc_flag
_atom_site_refinement_flags
_atom_site_disorder_assembly
_atom_site_disorder_group
Nd1 Nd 0.497635(5) 0.609708(10) 0.004363(8) 0.03113(3) Uani 1 1 d . . .
N1 N 0.37757(8) 0.7203(2) 0.09878(9) 0.0400(4) Uani 1 1 d . . .
B1 B 0.43182(12) 0.8033(3) 0.07364(14) 0.0411(6) Uani 1 1 d . . .
H1A H 0.4315 0.8048 0.0180 0.049 Uiso 1 1 d R . .
H1B H 0.4768 0.7599 0.0916 0.049 Uiso 1 1 d R . .
H1C H 0.4271 0.9060 0.0929 0.049 Uiso 1 1 d R . .
B2 B 0.37966(14) 0.5850(3) 0.06505(14) 0.0431(6) Uani 1 1 d . . .
H2A H 0.3819 0.5981 0.0098 0.052 Uiso 1 1 d R . .
H2B H 0.4219 0.5300 0.0824 0.052 Uiso 1 1 d R . .
H2C H 0.3367 0.5281 0.0783 0.052 Uiso 1 1 d R . .
C1 C 0.31998(11) 0.7866(3) 0.08304(15) 0.0565(7) Uani 1 1 d . . .
H1D H 0.2858 0.7372 0.1003 0.085 Uiso 1 1 calc R . .
H1E H 0.3159 0.7941 0.0359 0.085 Uiso 1 1 calc R . .
H1F H 0.3201 0.8721 0.1025 0.085 Uiso 1 1 calc R . .
C2 C 0.38116(14) 0.7060(3) 0.17067(12) 0.0597(8) Uani 1 1 d . . .
H2D H 0.3805 0.7908 0.1909 0.090 Uiso 1 1 calc R . .
H2E H 0.4189 0.6619 0.1822 0.090 Uiso 1 1 calc R . .
H2F H 0.3464 0.6560 0.1860 0.090 Uiso 1 1 calc R . .
N2 N 0.61780(11) 0.4689(2) 0.08949(10) 0.0500(6) Uani 1 1 d . . .
B3 B 0.62450(15) 0.5735(3) 0.03479(18) 0.0544(8) Uani 1 1 d . . .
H3A H 0.6045 0.5351 -0.0128 0.065 Uiso 1 1 d R . .
H3B H 0.5989 0.6645 0.0500 0.065 Uiso 1 1 d R . .
H3C H 0.6750 0.5971 0.0274 0.065 Uiso 1 1 d R . .
B4 B 0.54894(16) 0.4524(3) 0.10476(16) 0.0556(8) Uani 1 1 d . . .
H4A H 0.5245 0.4133 0.0597 0.067 Uiso 1 1 d R . .
H4B H 0.5285 0.5498 0.1187 0.067 Uiso 1 1 d R . .
H4C H 0.5431 0.3818 0.1470 0.067 Uiso 1 1 d R . .
C3 C 0.65149(19) 0.5137(4) 0.14729(17) 0.0855(12) Uani 1 1 d . . .
H3D H 0.6447 0.4540 0.1832 0.128 Uiso 1 1 calc R . .
H3E H 0.6371 0.5990 0.1596 0.128 Uiso 1 1 calc R . .
H3F H 0.6949 0.5175 0.1373 0.128 Uiso 1 1 calc R . .
C4 C 0.64454(14) 0.3462(3) 0.06845(15) 0.0627(8) Uani 1 1 d . . .
H4D H 0.6879 0.3581 0.0595 0.094 Uiso 1 1 calc R . .
H4E H 0.6240 0.3167 0.0291 0.094 Uiso 1 1 calc R . .
H4F H 0.6395 0.2823 0.1028 0.094 Uiso 1 1 calc R . .
N3 N 0.45917(9) 0.46058(19) -0.14086(10) 0.0406(4) Uani 1 1 d . . .
B5 B 0.47487(14) 0.3901(3) -0.07595(15) 0.0421(6) Uani 1 1 d . . .
H5A H 0.5241 0.4130 -0.0614 0.050 Uiso 1 1 d R . .
H5B H 0.4424 0.4243 -0.0359 0.050 Uiso 1 1 d R . .
H5C H 0.4696 0.2815 -0.0829 0.050 Uiso 1 1 d R . .
B6 B 0.47022(14) 0.6084(3) -0.13160(14) 0.0427(6) Uani 1 1 d . . .
H6A H 0.5195 0.6255 -0.1155 0.051 Uiso 1 1 d R . .
H6B H 0.4376 0.6472 -0.0927 0.051 Uiso 1 1 d R . .
H6C H 0.4615 0.6605 -0.1798 0.051 Uiso 1 1 d R . .
C5 C 0.49837(11) 0.4114(3) -0.19347(16) 0.0595(8) Uani 1 1 d . . .
H5D H 0.4905 0.3199 -0.1998 0.089 Uiso 1 1 calc R . .
H5E H 0.5411 0.4240 -0.1818 0.089 Uiso 1 1 calc R . .
H5F H 0.4895 0.4576 -0.2336 0.089 Uiso 1 1 calc R . .
C6 C 0.39458(13) 0.4358(3) -0.15855(15) 0.0580(7) Uani 1 1 d . . .
H6D H 0.3840 0.4859 -0.1971 0.087 Uiso 1 1 calc R . .
H6E H 0.3682 0.4608 -0.1225 0.087 Uiso 1 1 calc R . .
H6F H 0.3891 0.3446 -0.1677 0.087 Uiso 1 1 calc R . .
O1 O 0.54149(7) 0.81811(14) -0.03214(7) 0.0396(4) Uani 1 1 d D . .
C7 C 0.51432(12) 0.8976(2) -0.08375(13) 0.0525(7) Uani 1 1 d D . .
H7A H 0.4717 0.9191 -0.0731 0.063 Uiso 1 1 calc R . .
H7B H 0.5152 0.8518 -0.1257 0.063 Uiso 1 1 calc R . .
C8 C 0.55281(16) 1.0179(3) -0.08697(14) 0.0720(10) Uani 1 1 d D . .
H8A H 0.5287 1.0923 -0.1018 0.086 Uiso 1 1 calc R . .
H8B H 0.5881 1.0063 -0.1160 0.086 Uiso 1 1 calc R . .
C9 C 0.57260(19) 1.0333(2) -0.01701(14) 0.0797(11) Uani 1 1 d D . .
H9A H 0.5400 1.0722 0.0094 0.096 Uiso 1 1 calc R . .
H9B H 0.6095 1.0870 -0.0138 0.096 Uiso 1 1 calc R . .
C10 C 0.58536(15) 0.8969(2) 0.00431(16) 0.0836(11) Uani 1 1 d D . .
H10A H 0.6276 0.8721 -0.0064 0.100 Uiso 1 1 calc R . .
H10B H 0.5791 0.8873 0.0515 0.100 Uiso 1 1 calc R . .
Nd2 Nd 0.774029(5) 0.982734(9) 0.805114(8) 0.03093(3) Uani 1 1 d . . .
N21 N 0.72378(8) 1.27790(18) 0.86403(10) 0.0393(4) Uani 1 1 d . . .
B21 B 0.75123(13) 1.2539(2) 0.79467(15) 0.0426(6) Uani 1 1 d . . .
H21A H 0.7228 1.1778 0.7682 0.051 Uiso 1 1 d R . .
H21B H 0.8004 1.2185 0.7996 0.051 Uiso 1 1 d R . .
H21C H 0.7505 1.3477 0.7656 0.051 Uiso 1 1 d R . .
B22 B 0.72931(13) 1.1515(3) 0.90461(14) 0.0432(6) Uani 1 1 d . . .
H22A H 0.7017 1.0717 0.8801 0.052 Uiso 1 1 d R . .
H22B H 0.7794 1.1213 0.9077 0.052 Uiso 1 1 d R . .
H22C H 0.7108 1.1689 0.9559 0.052 Uiso 1 1 d R . .
C21 C 0.75870(14) 1.3805(2) 0.89789(13) 0.0532(7) Uani 1 1 d . . .
H21D H 0.7561 1.4601 0.8729 0.080 Uiso 1 1 calc R . .
H21E H 0.8013 1.3546 0.9018 0.080 Uiso 1 1 calc R . .
H21F H 0.7416 1.3942 0.9411 0.080 Uiso 1 1 calc R . .
C22 C 0.66004(11) 1.3196(3) 0.85879(15) 0.0549(7) Uani 1 1 d . . .
H22D H 0.6436 1.3351 0.9022 0.082 Uiso 1 1 calc R . .
H22E H 0.6362 1.2528 0.8373 0.082 Uiso 1 1 calc R . .
H22F H 0.6580 1.3987 0.8334 0.082 Uiso 1 1 calc R . .
N22 N 0.66727(9) 0.76917(19) 0.74192(10) 0.0415(5) Uani 1 1 d . . .
B23 B 0.66858(14) 0.9171(3) 0.72730(16) 0.0490(7) Uani 1 1 d . . .
H23A H 0.6583 0.9729 0.7741 0.059 Uiso 1 1 d R . .
H23B H 0.7158 0.9455 0.7083 0.059 Uiso 1 1 d R . .
H23C H 0.6325 0.9409 0.6889 0.059 Uiso 1 1 d R . .
B24 B 0.71627(14) 0.7405(3) 0.79503(17) 0.0532(8) Uani 1 1 d . . .
H24A H 0.7101 0.8098 0.8378 0.064 Uiso 1 1 d R . .
H24B H 0.7639 0.7535 0.7733 0.064 Uiso 1 1 d R . .
H24C H 0.7107 0.6369 0.8129 0.064 Uiso 1 1 d R . .
C23 C 0.60685(14) 0.7310(3) 0.76605(16) 0.0704(9) Uani 1 1 d . . .
H23D H 0.5762 0.7489 0.7329 0.106 Uiso 1 1 calc R . .
H23E H 0.5973 0.7794 0.8054 0.106 Uiso 1 1 calc R . .
H23F H 0.6069 0.6392 0.7759 0.106 Uiso 1 1 calc R . .
C24 C 0.68048(16) 0.6961(3) 0.68282(14) 0.0656(8) Uani 1 1 d . . .
H24D H 0.6792 0.6043 0.6925 0.098 Uiso 1 1 calc R . .
H24E H 0.7209 0.7189 0.6668 0.098 Uiso 1 1 calc R . .
H24F H 0.6501 0.7162 0.6497 0.098 Uiso 1 1 calc R . .
N23 N 0.91108(10) 0.9884(2) 0.72230(10) 0.0431(5) Uani 1 1 d . . .
B25 B 0.84647(15) 0.9945(3) 0.68922(13) 0.0460(7) Uani 1 1 d . . .
H25A H 0.8206 0.9012 0.6997 0.055 Uiso 1 1 d R . .
H25B H 0.8196 1.0798 0.7097 0.055 Uiso 1 1 d R . .
H25C H 0.8522 1.0066 0.6342 0.055 Uiso 1 1 d R . .
B26 B 0.90295(12) 0.9663(3) 0.79658(14) 0.0401(6) Uani 1 1 d . . .
H26A H 0.8741 0.8760 0.8049 0.048 Uiso 1 1 d R . .
H26B H 0.8790 1.0532 0.8192 0.048 Uiso 1 1 d R . .
H26C H 0.9498 0.9531 0.8203 0.048 Uiso 1 1 d R . .
C25 C 0.94513(15) 1.1097(3) 0.71091(16) 0.0698(9) Uani 1 1 d . . .
H25D H 0.9846 1.1052 0.7326 0.105 Uiso 1 1 calc R . .
H25E H 0.9219 1.1819 0.7283 0.105 Uiso 1 1 calc R . .
H25F H 0.9512 1.1218 0.6643 0.105 Uiso 1 1 calc R . .
C26 C 0.94653(15) 0.8823(3) 0.69505(15) 0.0730(10) Uani 1 1 d . . .
H26D H 0.9526 0.8964 0.6486 0.110 Uiso 1 1 calc R . .
H26E H 0.9246 0.8017 0.7017 0.110 Uiso 1 1 calc R . .
H26F H 0.9861 0.8778 0.7167 0.110 Uiso 1 1 calc R . .
O2 O 0.80160(7) 0.87674(15) 0.91007(7) 0.0407(4) Uani 1 1 d D A .
C27 C 0.85685(9) 0.9090(3) 0.94719(10) 0.0505(6) Uani 1 1 d D A .
H27A H 0.8602 1.0027 0.9532 0.061 Uiso 1 1 calc R . .
H27B H 0.8936 0.8781 0.9244 0.061 Uiso 1 1 calc R . .
C28 C 0.84991(12) 0.8422(3) 1.01205(11) 0.0692(9) Uani 1 1 d D . .
H28A H 0.8700 0.8912 1.0470 0.083 Uiso 0.679(10) 1 calc PR A 1
H28B H 0.8672 0.7547 1.0107 0.083 Uiso 0.679(10) 1 calc PR A 1
H28C H 0.8391 0.9045 1.0462 0.083 Uiso 0.321(10) 1 calc PR A 2
H28D H 0.8882 0.7991 1.0244 0.083 Uiso 0.321(10) 1 calc PR A 2
C29A C 0.78158(13) 0.8383(8) 1.02183(14) 0.078(2) Uani 0.679(10) 1 d PD A 1
H29A H 0.7660 0.9213 1.0379 0.094 Uiso 0.679(10) 1 calc PR A 1
H29B H 0.7698 0.7697 1.0524 0.094 Uiso 0.679(10) 1 calc PR A 1
C29B C 0.7994(4) 0.7448(8) 1.0033(6) 0.080(5) Uani 0.321(10) 1 d PD A 2
H29C H 0.7775 0.7293 1.0444 0.096 Uiso 0.321(10) 1 calc PR A 2
H29D H 0.8153 0.6625 0.9866 0.096 Uiso 0.321(10) 1 calc PR A 2
C30 C 0.75893(14) 0.8104(4) 0.95375(11) 0.0975(14) Uani 1 1 d D . .
H30A H 0.7590 0.7172 0.9452 0.117 Uiso 0.679(10) 1 calc PR A 1
H30B H 0.7172 0.8434 0.9478 0.117 Uiso 0.679(10) 1 calc PR A 1
H30C H 0.7344 0.7469 0.9297 0.117 Uiso 0.321(10) 1 calc PR A 2
H30D H 0.7313 0.8722 0.9750 0.117 Uiso 0.321(10) 1 calc PR A 2

loop_
_atom_site_aniso_label
_atom_site_aniso_U_11
_atom_site_aniso_U_22
_atom_site_aniso_U_33
_atom_site_aniso_U_23
_atom_site_aniso_U_13
_atom_site_aniso_U_12
Nd1 0.03416(5) 0.02610(5) 0.03314(4) -0.00173(5) -0.00133(5) -0.00085(5)
N1 0.0350(10) 0.0459(12) 0.0391(10) -0.0049(9) 0.0012(8) 0.0044(9)
B1 0.0369(14) 0.0363(15) 0.0500(15) -0.0102(12) -0.0016(11) 0.0025(12)
B2 0.0415(15) 0.0424(17) 0.0454(14) -0.0014(12) 0.0061(12) -0.0056(13)
C1 0.0362(14) 0.0561(18) 0.0771(19) -0.0057(14) 0.0011(13) 0.0055(13)
C2 0.0683(19) 0.071(2) 0.0398(13) -0.0044(13) 0.0064(12) 0.0053(16)
N2 0.0548(14) 0.0474(14) 0.0478(12) -0.0047(10) -0.0112(10) 0.0160(11)
B3 0.0448(17) 0.0479(19) 0.070(2) 0.0035(16) -0.0140(15) 0.0000(15)
B4 0.063(2) 0.059(2) 0.0450(15) 0.0133(14) 0.0030(15) 0.0209(17)
C3 0.095(3) 0.095(3) 0.067(2) -0.0210(19) -0.041(2) 0.030(2)
C4 0.0616(19) 0.0513(18) 0.075(2) 0.0059(15) 0.0031(15) 0.0195(15)
N3 0.0395(10) 0.0378(11) 0.0446(10) -0.0128(9) -0.0024(9) 0.0007(9)
B5 0.0465(15) 0.0277(14) 0.0519(16) -0.0059(12) -0.0012(12) -0.0029(12)
B6 0.0553(18) 0.0363(15) 0.0365(13) -0.0002(11) -0.0019(12) -0.0003(13)
C5 0.0643(19) 0.0624(19) 0.0519(16) -0.0190(15) 0.0071(18) 0.0076(12)
C6 0.0479(16) 0.0543(17) 0.0718(18) -0.0198(14) -0.0159(14) 0.0013(14)
O1 0.0385(8) 0.0300(9) 0.0504(9) 0.0008(7) -0.0032(7) -0.0071(7)
C7 0.0535(16) 0.0390(15) 0.0650(18) 0.0093(13) -0.0098(13) -0.0070(12)
C8 0.068(2) 0.0429(17) 0.105(3) 0.0160(17) -0.012(2) -0.0156(16)
C9 0.103(3) 0.0423(18) 0.094(3) -0.0115(16) -0.002(2) -0.0251(18)
C10 0.111(3) 0.063(2) 0.076(2) 0.0140(18) -0.034(2) -0.0465(19)
Nd2 0.03376(5) 0.02736(5) 0.03167(4) 0.00278(6) 0.00124(6) 0.00334(4)
N21 0.0370(10) 0.0298(10) 0.0512(11) -0.0046(8) -0.0024(8) 0.0052(8)
B21 0.0380(13) 0.0324(13) 0.0574(19) 0.0061(13) 0.0024(12) 0.0035(11)
B22 0.0448(16) 0.0388(15) 0.0460(14) -0.0028(12) 0.0022(12) 0.0025(13)
C21 0.0579(16) 0.0355(14) 0.0662(17) -0.0084(12) -0.0105(14) -0.0019(12)
C22 0.0387(14) 0.0509(17) 0.0750(19) -0.0052(14) 0.0012(12) 0.0161(12)
N22 0.0453(12) 0.0345(11) 0.0448(10) -0.0013(9) -0.0001(9) -0.0063(9)
B23 0.0474(17) 0.0360(16) 0.0635(19) 0.0064(13) -0.0139(14) 0.0015(13)
B24 0.0657(19) 0.0372(15) 0.057(2) 0.0123(14) -0.0090(15) -0.0075(13)
C23 0.0585(19) 0.070(2) 0.083(2) 0.0017(17) 0.0078(16) -0.0260(16)
C24 0.088(2) 0.0558(19) 0.0528(16) -0.0137(14) -0.0039(15) -0.0040(17)
N23 0.0421(12) 0.0408(12) 0.0462(11) 0.0005(9) 0.0111(9) 0.0021(9)
B25 0.0492(17) 0.0521(19) 0.0366(13) -0.0001(12) 0.0093(12) 0.0054(13)
B26 0.0401(13) 0.0443(15) 0.0358(15) 0.0033(12) 0.0016(11) 0.0033(11)
C25 0.067(2) 0.074(2) 0.0678(19) 0.0129(16) 0.0153(16) -0.0235(17)
C26 0.071(2) 0.088(3) 0.0603(18) -0.0091(17) 0.0188(16) 0.0307(19)
O2 0.0426(9) 0.0425(10) 0.0371(8) 0.0102(7) -0.0026(7) -0.0006(7)
C27 0.0506(15) 0.0567(18) 0.0444(13) 0.0081(12) -0.0063(12) -0.0003(13)
C28 0.079(2) 0.087(2) 0.0411(15) 0.0135(15) -0.0104(15) 0.0014(18)
C29A 0.088(4) 0.111(6) 0.036(2) 0.010(2) -0.005(2) -0.031(3)
C29B 0.127(10) 0.071(8) 0.042(5) 0.030(6) -0.035(7) -0.044(7)
C30 0.094(3) 0.143(4) 0.0556(19) 0.047(2) -0.0201(19) -0.056(3)

loop_
_atom_type_symbol
_atom_type_description
_atom_type_scat_dispersion_real
_atom_type_scat_dispersion_imag
_atom_type_scat_source
C C 0.0033 0.0016 'International Tables Vol C Tables 4.2.6.8 and 6.1.1.4'
H H 0.0000 0.0000 'International Tables Vol C Tables 4.2.6.8 and 6.1.1.4'
B B 0.0013 0.0007 'International Tables Vol C Tables 4.2.6.8 and 6.1.1.4'
N N 0.0061 0.0033 'International Tables Vol C Tables 4.2.6.8 and 6.1.1.4'
O O 0.0106 0.0060 'International Tables Vol C Tables 4.2.6.8 and 6.1.1.4'
Nd Nd -0.1943 3.0179 'International Tables Vol C Tables 4.2.6.8 and 6.1.1.4'

loop_
_geom_angle_atom_site_label_1
_geom_angle_atom_site_label_2
_geom_angle_atom_site_label_3
_geom_angle
O1 Nd1 B1 74.43(7)
O1 Nd1 B6 77.91(7)
B1 Nd1 B6 112.60(8)
O1 Nd1 B5 126.08(7)
B1 Nd1 B5 139.61(8)
B6 Nd1 B5 52.82(8)
O1 Nd1 B4 124.29(8)
B1 Nd1 B4 104.00(9)
B6 Nd1 B4 141.66(9)
B5 Nd1 B4 91.62(10)
O1 Nd1 B3 78.80(8)
B1 Nd1 B3 118.20(9)
B6 Nd1 B3 114.54(10)
B5 Nd1 B3 100.93(10)
B4 Nd1 B3 52.30(10)
O1 Nd1 B2 123.72(7)
B1 Nd1 B2 52.70(8)
B6 Nd1 B2 103.52(9)
B5 Nd1 B2 91.25(8)
B4 Nd1 B2 89.41(9)
B3 Nd1 B2 139.65(10)
O1 Nd1 H1A 63.4
B1 Nd1 H1A 23.5
B6 Nd1 H1A 89.5
B5 Nd1 H1A 127.5
B4 Nd1 H1A 127.5
B3 Nd1 H1A 129.9
B2 Nd1 H1A 60.4
O1 Nd1 H1B 74.6
B1 Nd1 H1B 23.2
B6 Nd1 H1B 133.4
B5 Nd1 H1B 155.4
B4 Nd1 H1B 84.8
B3 Nd1 H1B 96.1
B2 Nd1 H1B 64.4
H1A Nd1 H1B 44.5
O1 Nd1 H2A 116.1
B1 Nd1 H2A 60.5
B6 Nd1 H2A 80.4
B5 Nd1 H2A 79.2
B4 Nd1 H2A 109.5
B3 Nd1 H2A 161.7
B2 Nd1 H2A 23.3
H1A Nd1 H2A 57.1
H1B Nd1 H2A 79.0
O1 Nd1 H2B 138.9
B1 Nd1 H2B 64.5
B6 Nd1 H2B 119.7
B5 Nd1 H2B 89.4
B4 Nd1 H2B 66.6
B3 Nd1 H2B 118.0
B2 Nd1 H2B 23.0
H1A Nd1 H2B 79.0
H1B Nd1 H2B 66.8
H2A Nd1 H2B 43.9
O1 Nd1 H3A 82.3
B1 Nd1 H3A 139.9
B6 Nd1 H3A 93.3
B5 Nd1 H3A 80.4
B4 Nd1 H3A 63.6
B3 Nd1 H3A 23.2
B2 Nd1 H3A 151.2
H1A Nd1 H3A 144.2
H1B Nd1 H3A 118.9
H2A Nd1 H3A 158.3
H2B Nd1 H3A 128.6
O1 Nd1 H3B 64.3
B1 Nd1 H3B 95.9
B6 Nd1 H3B 124.0
B5 Nd1 H3B 124.0
B4 Nd1 H3B 60.4
B3 Nd1 H3B 23.2
B2 Nd1 H3B 131.4
H1A Nd1 H3B 106.9
H1B Nd1 H3B 75.0
H2A Nd1 H3B 152.7
H2B Nd1 H3B 115.9
H3A Nd1 H3B 44.2
O1 Nd1 H4A 141.8
B1 Nd1 H4A 119.0
B6 Nd1 H4A 120.6
B5 Nd1 H4A 68.8
B4 Nd1 H4A 23.1
B3 Nd1 H4A 63.3
B2 Nd1 H4A 86.5
H1A Nd1 H4A 140.7
H1B Nd1 H4A 104.1
H2A Nd1 H4A 100.5
H2B Nd1 H4A 64.6
H3A Nd1 H4A 64.8
H3B Nd1 H4A 78.3
O1 Nd1 H4B 113.1
B1 Nd1 H4B 81.1
B6 Nd1 H4B 164.9
B5 Nd1 H4B 112.8
B4 Nd1 H4B 23.5
B3 Nd1 H4B 60.4
B2 Nd1 H4B 79.4
H1A Nd1 H4B 104.5
H1B Nd1 H4B 61.3
H2A Nd1 H4B 102.4
H2B Nd1 H4B 59.3
H3A Nd1 H4B 78.7
H3B Nd1 H4B 57.6
H4A Nd1 H4B 44.4
O1 Nd1 H5A 117.2
B1 Nd1 H5A 162.9
B6 Nd1 H5A 61.3
B5 Nd1 H5A 23.5
B4 Nd1 H5A 80.3
B3 Nd1 H5A 77.7
B2 Nd1 H5A 111.5
H1A Nd1 H5A 148.1
H1B Nd1 H5A 164.7
H2A Nd1 H5A 102.4
H2B Nd1 H5A 103.4
H3A Nd1 H5A 57.0
H3B Nd1 H5A 100.6
H4A Nd1 H5A 60.6
H4B Nd1 H5A 103.7
O1 Nd1 H5B 141.6
B1 Nd1 H5B 118.6
B6 Nd1 H5B 63.7
B5 Nd1 H5B 23.2
B4 Nd1 H5B 89.3
B3 Nd1 H5B 117.0
B2 Nd1 H5B 68.2
H1A Nd1 H5B 113.1
H1B Nd1 H5B 132.2
H2A Nd1 H5B 58.6
H2B Nd1 H5B 67.4
H3A Nd1 H5B 100.0
H3B Nd1 H5B 139.5
H4A Nd1 H5B 67.0
H4B Nd1 H5B 104.8
H5A Nd1 H5B 44.4
O1 Nd1 H6A 64.8
B1 Nd1 H6A 122.6
B6 Nd1 H6A 23.5
B5 Nd1 H6A 61.4
B4 Nd1 H6A 131.9
B3 Nd1 H6A 92.1
B2 Nd1 H6A 126.9
H1A Nd1 H6A 99.6
H1B Nd1 H6A 136.0
H2A Nd1 H6A 103.7
H2B Nd1 H6A 142.3
H3A Nd1 H6A 72.7
H3B Nd1 H6A 100.6
H4A Nd1 H6A 118.1
H4B Nd1 H6A 151.3
H5A Nd1 H6A 58.9
H5B Nd1 H6A 79.2
O1 Nd1 H6B 79.7
B1 Nd1 H6B 91.3
B6 Nd1 H6B 23.2
B5 Nd1 H6B 63.8
B4 Nd1 H6B 154.0
B3 Nd1 H6B 136.5
B2 Nd1 H6B 83.3
H1A Nd1 H6B 69.4
H1B Nd1 H6B 113.8
H2A Nd1 H6B 60.1
H2B Nd1 H6B 103.0
H3A Nd1 H6B 116.3
H3B Nd1 H6B 139.6
H4A Nd1 H6B 131.1
H4B Nd1 H6B 162.3
H5A Nd1 H6B 79.3
H5B Nd1 H6B 64.8
H6A Nd1 H6B 44.4
C1 N1 C2 108.1(2)
C1 N1 B1 108.8(2)
C2 N1 B1 110.2(2)
C1 N1 B2 110.3(2)
C2 N1 B2 110.3(2)
B1 N1 B2 109.14(18)
N1 B1 Nd1 99.26(14)
N1 B1 H1A 109.5
Nd1 B1 H1A 61.0
N1 B1 H1B 109.4
Nd1 B1 H1B 56.5
H1A B1 H1B 109.5
N1 B1 H1C 109.5
Nd1 B1 H1C 151.2
H1A B1 H1C 109.5
H1B B1 H1C 109.5
N1 B2 Nd1 97.88(15)
N1 B2 H2A 109.4
Nd1 B2 H2A 61.4
N1 B2 H2B 109.5
Nd1 B2 H2B 56.9
H2A B2 H2B 109.5
N1 B2 H2C 109.5
Nd1 B2 H2C 152.5
H2A B2 H2C 109.5
H2B B2 H2C 109.5
N1 C1 H1D 109.5
N1 C1 H1E 109.5
H1D C1 H1E 109.5
N1 C1 H1F 109.5
H1D C1 H1F 109.5
H1E C1 H1F 109.5
N1 C2 H2D 109.5
N1 C2 H2E 109.5
H2D C2 H2E 109.5
N1 C2 H2F 109.5
H2D C2 H2F 109.5
H2E C2 H2F 109.5
C4 N2 C3 108.1(2)
C4 N2 B4 110.6(2)
C3 N2 B4 111.1(3)
C4 N2 B3 110.7(2)
C3 N2 B3 108.1(2)
B4 N2 B3 108.2(2)
N2 B3 Nd1 98.96(17)
N2 B3 H3A 109.5
Nd1 B3 H3A 59.2
N2 B3 H3B 109.4
Nd1 B3 H3B 58.4
H3A B3 H3B 109.5
N2 B3 H3C 109.5
Nd1 B3 H3C 151.5
H3A B3 H3C 109.5
H3B B3 H3C 109.5
N2 B4 Nd1 99.98(17)
N2 B4 H4A 109.4
Nd1 B4 H4A 55.7
N2 B4 H4B 109.5
Nd1 B4 H4B 61.4
H4A B4 H4B 109.5
N2 B4 H4C 109.5
Nd1 B4 H4C 150.4
H4A B4 H4C 109.5
H4B B4 H4C 109.5
N2 C3 H3D 109.5
N2 C3 H3E 109.5
H3D C3 H3E 109.5
N2 C3 H3F 109.5
H3D C3 H3F 109.5
H3E C3 H3F 109.5
N2 C4 H4D 109.5
N2 C4 H4E 109.5
H4D C4 H4E 109.5
N2 C4 H4F 109.5
H4D C4 H4F 109.5
H4E C4 H4F 109.5
C5 N3 C6 108.5(2)
C5 N3 B5 109.6(2)
C6 N3 B5 109.8(2)
C5 N3 B6 109.9(2)
C6 N3 B6 110.3(2)
B5 N3 B6 108.82(18)
N3 B5 Nd1 99.03(14)
N3 B5 H5A 109.5
Nd1 B5 H5A 61.2
N3 B5 H5B 109.4
Nd1 B5 H5B 56.3
H5A B5 H5B 109.5
N3 B5 H5C 109.5
Nd1 B5 H5C 151.3
H5A B5 H5C 109.5
H5B B5 H5C 109.5
N3 B6 Nd1 98.96(14)
N3 B6 H6A 109.5
Nd1 B6 H6A 61.2
N3 B6 H6B 109.5
Nd1 B6 H6B 56.5
H6A B6 H6B 109.5
N3 B6 H6C 109.5
Nd1 B6 H6C 151.5
H6A B6 H6C 109.5
H6B B6 H6C 109.5
N3 C5 H5D 109.5
N3 C5 H5E 109.5
H5D C5 H5E 109.5
N3 C5 H5F 109.5
H5D C5 H5F 109.5
H5E C5 H5F 109.5
N3 C6 H6D 109.5
N3 C6 H6E 109.5
H6D C6 H6E 109.5
N3 C6 H6F 109.5
H6D C6 H6F 109.5
H6E C6 H6F 109.5
C10 O1 C7 108.62(16)
C10 O1 Nd1 125.84(13)
C7 O1 Nd1 123.42(11)
O1 C7 C8 105.71(18)
O1 C7 H7A 110.6
C8 C7 H7A 110.6
O1 C7 H7B 110.6
C8 C7 H7B 110.6
H7A C7 H7B 108.7
C7 C8 C9 101.9(2)
C7 C8 H8A 111.4
C9 C8 H8A 111.4
C7 C8 H8B 111.4
C9 C8 H8B 111.4
H8A C8 H8B 109.2
C8 C9 C10 103.3(2)
C8 C9 H9A 111.1
C10 C9 H9A 111.1
C8 C9 H9B 111.1
C10 C9 H9B 111.1
H9A C9 H9B 109.1
O1 C10 C9 104.75(19)
O1 C10 H10A 110.8
C9 C10 H10A 110.8
O1 C10 H10B 110.8
C9 C10 H10B 110.8
H10A C10 H10B 108.9
O2 Nd2 B24 77.20(7)
O2 Nd2 B26 77.62(7)
B24 Nd2 B26 112.82(9)
O2 Nd2 B25 127.06(7)
B24 Nd2 B25 103.02(10)
B26 Nd2 B25 53.05(8)
O2 Nd2 B22 74.75(7)
B24 Nd2 B22 116.39(9)
B26 Nd2 B22 114.94(8)
B25 Nd2 B22 139.13(9)
O2 Nd2 B21 122.70(7)
B24 Nd2 B21 142.32(9)
B26 Nd2 B21 103.19(8)
B25 Nd2 B21 89.57(9)
B22 Nd2 B21 52.61(8)
O2 Nd2 B23 124.54(7)
B24 Nd2 B23 52.50(9)
B26 Nd2 B23 138.40(9)
B25 Nd2 B23 89.63(9)
B22 Nd2 B23 105.39(9)
B21 Nd2 B23 92.94(8)
O2 Nd2 H21A 138.4
B24 Nd2 H21A 120.8
B26 Nd2 H21A 119.3
B25 Nd2 H21A 87.8
B22 Nd2 H21A 63.6
B21 Nd2 H21A 23.1
B23 Nd2 H21A 69.9
O2 Nd2 H21B 114.4
B24 Nd2 H21B 165.0
B26 Nd2 H21B 80.0
B25 Nd2 H21B 78.1
B22 Nd2 H21B 61.0
B21 Nd2 H21B 23.4
B23 Nd2 H21B 112.8
H21A Nd2 H21B 44.2
O2 Nd2 H22A 77.0
B24 Nd2 H22A 95.4
B26 Nd2 H22A 136.3
B25 Nd2 H22A 152.2
B22 Nd2 H22A 23.0
B21 Nd2 H22A 63.5
B23 Nd2 H22A 85.3
H21A Nd2 H22A 64.8
H21B Nd2 H22A 78.8
O2 Nd2 H22B 61.7
B24 Nd2 H22B 125.7
B26 Nd2 H22B 92.2
B25 Nd2 H22B 129.5
B22 Nd2 H22B 23.5
B21 Nd2 H22B 61.1
B23 Nd2 H22B 128.7
H21A Nd2 H22B 79.0
H21B Nd2 H22B 58.6
H22A Nd2 H22B 44.2
O2 Nd2 H23B 140.8
B24 Nd2 H23B 63.7
B26 Nd2 H23B 118.0
B25 Nd2 H23B 67.2
B22 Nd2 H23B 120.6
B21 Nd2 H23B 90.2
B23 Nd2 H23B 22.6
H21A Nd2 H23B 68.3
H21B Nd2 H23B 104.0
H22A Nd2 H23B 104.1
H22B Nd2 H23B 143.2
O2 Nd2 H24A 64.2
B24 Nd2 H24A 23.4
B26 Nd2 H24A 124.0
B25 Nd2 H24A 126.4
B22 Nd2 H24A 93.4
B21 Nd2 H24A 131.4
B23 Nd2 H24A 60.4
H21A Nd2 H24A 116.4
H21B Nd2 H24A 152.1
H22A Nd2 H24A 73.7
H22B Nd2 H24A 102.8
H23B Nd2 H24A 78.3
O2 Nd2 H24B 79.9
B24 Nd2 H24B 23.8
B26 Nd2 H24B 90.8
B25 Nd2 H24B 82.6
B22 Nd2 H24B 138.2
B21 Nd2 H24B 155.2
B23 Nd2 H24B 63.7
H21A Nd2 H24B 132.5
H21B Nd2 H24B 160.5
H22A Nd2 H24B 118.8
H22B Nd2 H24B 139.7
H23B Nd2 H24B 65.1
H24A Nd2 H24B 45.2
O2 Nd2 H25A 119.5
B24 Nd2 H25A 79.6
B26 Nd2 H25A 61.8
B25 Nd2 H25A 23.5
B22 Nd2 H25A 161.8
B21 Nd2 H25A 109.5
B23 Nd2 H25A 76.8
H21A Nd2 H25A 101.4
H21B Nd2 H25A 101.2
H22A Nd2 H25A 160.5
H22B Nd2 H25A 150.8
H23B Nd2 H25A 56.8
H24A Nd2 H25A 103.0
H24B Nd2 H25A 59.4
O2 Nd2 H25B 141.6
B24 Nd2 H25B 119.8
B26 Nd2 H25B 64.1
B25 Nd2 H25B 23.1
B22 Nd2 H25B 117.6
B21 Nd2 H25B 66.6
B23 Nd2 H25B 88.9
H21A Nd2 H25B 65.9
H21B Nd2 H25B 57.6
H22A Nd2 H25B 129.3
H22B Nd2 H25B 114.4
H23B Nd2 H25B 67.4
H24A Nd2 H25B 142.0
H24B Nd2 H25B 102.9
H25A Nd2 H25B 44.2
O2 Nd2 H26A 65.5
B24 Nd2 H26A 89.9
B26 Nd2 H26A 23.6
B25 Nd2 H26A 61.5
B22 Nd2 H26A 125.6
B21 Nd2 H26A 126.8
B23 Nd2 H26A 127.3
H21A Nd2 H26A 141.8
H21B Nd2 H26A 103.5
H22A Nd2 H26A 140.0
H22B Nd2 H26A 102.4
H23B Nd2 H26A 113.7
H24A Nd2 H26A 100.7
H24B Nd2 H26A 69.2
H25A Nd2 H26A 59.3
H25B Nd2 H26A 79.5
O2 Nd2 H26B 78.5
B24 Nd2 H26B 134.5
B26 Nd2 H26B 23.5
B25 Nd2 H26B 64.0
B22 Nd2 H26B 93.1
B21 Nd2 H26B 83.0
B23 Nd2 H26B 153.3
H21A Nd2 H26B 102.8
H21B Nd2 H26B 59.7
H22A Nd2 H26B 115.7
H22B Nd2 H26B 71.8
H23B Nd2 H26B 130.7
H24A Nd2 H26B 138.8
H24B Nd2 H26B 113.9
H25A Nd2 H26B 79.8
H25B Nd2 H26B 65.2
H26A Nd2 H26B 44.9
C22 N21 C21 108.2(2)
C22 N21 B22 111.2(2)
C21 N21 B22 108.31(19)
C22 N21 B21 110.3(2)
C21 N21 B21 110.0(2)
B22 N21 B21 108.76(18)
N21 B21 Nd2 98.95(14)
N21 B21 H21A 109.5
Nd2 B21 H21A 56.8
N21 B21 H21B 109.5
Nd2 B21 H21B 60.9
H21A B21 H21B 109.5
N21 B21 H21C 109.5
Nd2 B21 H21C 151.5
H21A B21 H21C 109.5
H21B B21 H21C 109.5
N21 B22 Nd2 99.26(14)
N21 B22 H22A 109.5
Nd2 B22 H22A 54.8
N21 B22 H22B 109.6
Nd2 B22 H22B 62.8
H22A B22 H22B 109.5
N21 B22 H22C 109.4
Nd2 B22 H22C 151.1
H22A B22 H22C 109.5
H22B B22 H22C 109.5
N21 C21 H21D 109.5
N21 C21 H21E 109.5
H21D C21 H21E 109.5
N21 C21 H21F 109.5
H21D C21 H21F 109.5
H21E C21 H21F 109.5
N21 C22 H22D 109.5
N21 C22 H22E 109.5
H22D C22 H22E 109.5
N21 C22 H22F 109.5
H22D C22 H22F 109.5
H22E C22 H22F 109.5
C24 N22 C23 108.6(2)
C24 N22 B24 110.2(2)
C23 N22 B24 109.4(2)
C24 N22 B23 110.3(2)
C23 N22 B23 110.3(2)
B24 N22 B23 107.99(19)
N22 B23 Nd2 98.07(15)
N22 B23 H23A 109.4
Nd2 B23 H23A 64.7
N22 B23 H23B 109.6
Nd2 B23 H23B 53.5
H23A B23 H23B 109.5
N22 B23 H23C 109.4
Nd2 B23 H23C 151.9
H23A B23 H23C 109.5
H23B B23 H23C 109.5
N22 B24 Nd2 100.92(15)
N22 B24 H24A 109.6
Nd2 B24 H24A 55.7
N22 B24 H24B 109.5
Nd2 B24 H24B 60.9
H24A B24 H24B 109.5
N22 B24 H24C 109.4
Nd2 B24 H24C 149.6
H24A B24 H24C 109.5
H24B B24 H24C 109.5
N22 C23 H23D 109.5
N22 C23 H23E 109.5
H23D C23 H23E 109.5
N22 C23 H23F 109.5
H23D C23 H23F 109.5
H23E C23 H23F 109.5
N22 C24 H24D 109.5
N22 C24 H24E 109.5
H24D C24 H24E 109.5
N22 C24 H24F 109.5
H24D C24 H24F 109.5
H24E C24 H24F 109.5
C26 N23 C25 108.3(3)
C26 N23 B26 109.0(2)
C25 N23 B26 109.8(2)
C26 N23 B25 110.1(2)
C25 N23 B25 110.5(2)
B26 N23 B25 109.1(2)
N23 B25 Nd2 97.95(14)
N23 B25 H25A 109.4
Nd2 B25 H25A 62.2
N23 B25 H25B 109.6
Nd2 B25 H25B 56.1
H25A B25 H25B 109.5
N23 B25 H25C 109.4
Nd2 B25 H25C 152.4
H25A B25 H25C 109.5
H25B B25 H25C 109.5
N23 B26 Nd2 99.56(15)
N23 B26 H26A 109.4
Nd2 B26 H26A 59.4
N23 B26 H26B 109.6
Nd2 B26 H26B 58.0
H26A B26 H26B 109.5
N23 B26 H26C 109.4
Nd2 B26 H26C 151.0
H26A B26 H26C 109.5
H26B B26 H26C 109.5
N23 C25 H25D 109.5
N23 C25 H25E 109.5
H25D C25 H25E 109.5
N23 C25 H25F 109.5
H25D C25 H25F 109.5
H25E C25 H25F 109.5
N23 C26 H26D 109.5
N23 C26 H26E 109.5
H26D C26 H26E 109.5
N23 C26 H26F 109.5
H26D C26 H26F 109.5
H26E C26 H26F 109.5
C30 O2 C27 108.35(16)
C30 O2 Nd2 125.53(14)
C27 O2 Nd2 123.17(11)
O2 C27 C28 105.66(17)
O2 C27 H27A 110.6
C28 C27 H27A 110.6
O2 C27 H27B 110.6
C28 C27 H27B 110.6
H27A C27 H27B 108.7
C27 C28 C29B 106.1(4)
C27 C28 C29A 103.3(3)
C29B C28 C29A 43.3(5)
C27 C28 H28A 111.1
C29B C28 H28A 139.6
C29A C28 H28A 111.1
C27 C28 H28B 111.1
C29B C28 H28B 70.1
C29A C28 H28B 111.1
H28A C28 H28B 109.1
C27 C28 H28C 110.5
C29B C28 H28C 110.5
C29A C28 H28C 71.6
H28A C28 H28C 41.1
H28B C28 H28C 136.1
C27 C28 H28D 110.5
C29B C28 H28D 110.5
C29A C28 H28D 143.0
H28A C28 H28D 70.5
H28B C28 H28D 42.3
H28C C28 H28D 108.7
C28 C29A C30 102.0(2)
C28 C29A H29A 111.4
C30 C29A H29A 111.4
C28 C29A H29B 111.4
C30 C29A H29B 111.4
H29A C29A H29B 109.2
C28 C29B C30 102.0(2)
C28 C29B H29C 111.4
C30 C29B H29C 111.4
C28 C29B H29D 111.4
C30 C29B H29D 111.4
H29C C29B H29D 109.2
O2 C30 C29A 105.4(2)
O2 C30 C29B 104.4(4)
C29A C30 C29B 43.3(5)
O2 C30 H30A 110.7
C29A C30 H30A 110.7
C29B C30 H30A 71.0
O2 C30 H30B 110.7
C29A C30 H30B 110.7
C29B C30 H30B 141.8
H30A C30 H30B 108.8
O2 C30 H30C 110.9
C29A C30 H30C 140.6
C29B C30 H30C 110.9
H30A C30 H30C 41.6
H30B C30 H30C 70.3
O2 C30 H30D 110.9
C29A C30 H30D 70.5
C29B C30 H30D 110.9
H30A C30 H30D 136.2
H30B C30 H30D 42.0
H30C C30 H30D 108.9

loop_
_geom_bond_atom_site_label_1
_geom_bond_atom_site_label_2
_geom_bond_distance
Nd1 O1 2.4989(14)
Nd1 B1 2.871(3)
Nd1 B6 2.872(3)
Nd1 B5 2.875(3)
Nd1 B4 2.877(3)
Nd1 B3 2.890(3)
Nd1 B2 2.897(3)
Nd1 H1A 2.5214
Nd1 H1B 2.4333
Nd1 H2A 2.5555
Nd1 H2B 2.4643
Nd1 H3A 2.5044
Nd1 H3B 2.4883
Nd1 H4A 2.4228
Nd1 H4B 2.5355
Nd1 H5A 2.5316
Nd1 H5B 2.4337
Nd1 H6A 2.5274
Nd1 H6B 2.4335
N1 C1 1.481(3)
N1 C2 1.494(3)
N1 B1 1.565(3)
N1 B2 1.577(3)
B1 H1A 1.1501
B1 H1B 1.1500
B1 H1C 1.1501
B2 H2A 1.1500
B2 H2B 1.1500
B2 H2C 1.1501
C1 H1D 0.9800
C1 H1E 0.9800
C1 H1F 0.9800
C2 H2D 0.9800
C2 H2E 0.9800
C2 H2F 0.9800
N2 C4 1.476(3)
N2 C3 1.481(4)
N2 B4 1.559(4)
N2 B3 1.579(4)
B3 H3A 1.1501
B3 H3B 1.1501
B3 H3C 1.1500
B4 H4A 1.1500
B4 H4B 1.1500
B4 H4C 1.1500
C3 H3D 0.9800
C3 H3E 0.9800
C3 H3F 0.9800
C4 H4D 0.9800
C4 H4E 0.9800
C4 H4F 0.9800
N3 C5 1.480(3)
N3 C6 1.492(3)
N3 B5 1.568(4)
N3 B6 1.576(3)
B5 H5A 1.1501
B5 H5B 1.1501
B5 H5C 1.1501
B6 H6A 1.1501
B6 H6B 1.1501
B6 H6C 1.1500
C5 H5D 0.9800
C5 H5E 0.9800
C5 H5F 0.9800
C6 H6D 0.9800
C6 H6E 0.9800
C6 H6F 0.9800
O1 C10 1.4760(10)
O1 C7 1.4780(10)
C7 C8 1.5176(10)
C7 H7A 0.9900
C7 H7B 0.9900
C8 C9 1.5177(10)
C8 H8A 0.9900
C8 H8B 0.9900
C9 C10 1.5180(10)
C9 H9A 0.9900
C9 H9B 0.9900
C10 H10A 0.9900
C10 H10B 0.9900
Nd2 O2 2.5086(14)
Nd2 B24 2.841(3)
Nd2 B26 2.851(3)
Nd2 B25 2.879(3)
Nd2 B22 2.881(3)
Nd2 B21 2.885(3)
Nd2 B23 2.907(3)
Nd2 H21A 2.4516
Nd2 H21B 2.5337
Nd2 H22A 2.4084
Nd2 H22B 2.5682
Nd2 H23B 2.4080
Nd2 H24A 2.3887
Nd2 H24B 2.4934
Nd2 H25A 2.5533
Nd2 H25B 2.4338
Nd2 H26A 2.4718
Nd2 H26B 2.4438
N21 C22 1.474(3)
N21 C21 1.493(3)
N21 B22 1.569(3)
N21 B21 1.575(4)
B21 H21A 1.1501
B21 H21B 1.1500
B21 H21C 1.1501
B22 H22A 1.1500
B22 H22B 1.1501
B22 H22C 1.1500
C21 H21D 0.9800
C21 H21E 0.9800
C21 H21F 0.9800
C22 H22D 0.9800
C22 H22E 0.9800
C22 H22F 0.9800
N22 C24 1.469(3)
N22 C23 1.476(3)
N22 B24 1.568(4)
N22 B23 1.575(3)
B23 H23A 1.1501
B23 H23B 1.1500
B23 H23C 1.1501
B24 H24A 1.1501
B24 H24B 1.1501
B24 H24C 1.1500
C23 H23D 0.9800
C23 H23E 0.9800
C23 H23F 0.9800
C24 H24D 0.9800
C24 H24E 0.9800
C24 H24F 0.9800
N23 C26 1.469(3)
N23 C25 1.491(4)
N23 B26 1.561(4)
N23 B25 1.580(4)
B25 H25A 1.1501
B25 H25B 1.1501
B25 H25C 1.1501
B26 H26A 1.1501
B26 H26B 1.1500
B26 H26C 1.1501
C25 H25D 0.9800
C25 H25E 0.9800
C25 H25F 0.9800
C26 H26D 0.9800
C26 H26E 0.9800
C26 H26F 0.9800
O2 C30 1.4758(10)
O2 C27 1.4774(10)
C27 C28 1.5182(10)
C27 H27A 0.9900
C27 H27B 0.9900
C28 C29B 1.5186(10)
C28 C29A 1.5195(10)
C28 H28A 0.9900
C28 H28B 0.9900
C28 H28C 0.9900
C28 H28D 0.9900
C29A C30 1.5199(10)
C29A H29A 0.9900
C29A H29B 0.9900
C29B C30 1.5205(10)
C29B H29C 0.9900
C29B H29D 0.9900
C30 H30A 0.9900
C30 H30B 0.9900
C30 H30C 0.9900
C30 H30D 0.9900
